data_1546285
loop_
_publ_author_name
'Gao, Ya-Ru'
'Wang, Da-Yu'
'Wang, Yong-Qiang'

_publ_section_title
;
 Asymmetric Syntheses of Amaryllidaceae Alkaloids (-)-Crinane and
 (+)-4a-Dehydroxycrinamabine.
;
_journal_issue 13
_journal_name_full 'Organic letters'
_journal_page_first 3516
_journal_page_last 3519
_journal_paper_doi 10.1021/acs.orglett.7b01486
_journal_volume 19
_journal_year 2017
_chemical_formula_sum 'C25 H29 N O6 S'
_chemical_formula_weight 471.55
_chemical_name_systematic
; 
 ? 
;
_space_group_IT_number 14
_symmetry_cell_setting monoclinic
_symmetry_space_group_name_Hall '-P 2ybc'
_symmetry_space_group_name_H-M 'P 1 21/c 1'
_atom_sites_solution_hydrogens geom
_atom_sites_solution_primary direct
_atom_sites_solution_secondary difmap
_audit_creation_method SHELXL-97
_cell_angle_alpha 90.00
_cell_angle_beta 96.775(8)
_cell_angle_gamma 90.00
_cell_formula_units_Z 4
_cell_length_a 11.222(5)
_cell_length_b 17.755(8)
_cell_length_c 11.216(5)
_cell_measurement_reflns_used 721
_cell_measurement_temperature 296(2)
_cell_measurement_theta_max 17.89
_cell_measurement_theta_min 2.29
_cell_volume 2219.1(17)
_computing_cell_refinement 'Bruker SAINT'
_computing_data_collection 'Bruker APEX2'
_computing_data_reduction 'Bruker SAINT'
_computing_molecular_graphics 'Bruker SHELXTL'
_computing_publication_material 'Bruker SHELXTL'
_computing_structure_refinement 'SHELXL-97 (Sheldrick, 2008)'
_computing_structure_solution 'SHELXS-97 (Sheldrick, 2008)'
_diffrn_ambient_temperature 296(2)
_diffrn_measured_fraction_theta_full 0.999
_diffrn_measured_fraction_theta_max 0.999
_diffrn_measurement_device_type 'Bruker APEX-II CCD'
_diffrn_measurement_method '\f and \w scans'
_diffrn_radiation_monochromator graphite
_diffrn_radiation_source 'fine-focus sealed tube'
_diffrn_radiation_type MoK\a
_diffrn_radiation_wavelength 0.71073
_diffrn_reflns_av_R_equivalents 0.1217
_diffrn_reflns_av_sigmaI/netI 0.1528
_diffrn_reflns_limit_h_max 13
_diffrn_reflns_limit_h_min -13
_diffrn_reflns_limit_k_max 20
_diffrn_reflns_limit_k_min -21
_diffrn_reflns_limit_l_max 9
_diffrn_reflns_limit_l_min -13
_diffrn_reflns_number 10906
_diffrn_reflns_theta_full 25.10
_diffrn_reflns_theta_max 25.10
_diffrn_reflns_theta_min 1.83
_exptl_absorpt_coefficient_mu 0.190
_exptl_absorpt_correction_T_max 0.9573
_exptl_absorpt_correction_T_min 0.9340
_exptl_absorpt_correction_type multi-scan
_exptl_absorpt_process_details sadabs
_exptl_crystal_colour block
_exptl_crystal_density_diffrn 1.411
_exptl_crystal_density_method 'not measured'
_exptl_crystal_description clourless
_exptl_crystal_F_000 1000
_exptl_crystal_size_max 0.37
_exptl_crystal_size_mid 0.31
_exptl_crystal_size_min 0.23
_refine_diff_density_max 0.398
_refine_diff_density_min -0.255
_refine_diff_density_rms 0.061
_refine_ls_extinction_method none
_refine_ls_goodness_of_fit_ref 1.000
_refine_ls_hydrogen_treatment mixed
_refine_ls_matrix_type full
_refine_ls_number_parameters 301
_refine_ls_number_reflns 3952
_refine_ls_number_restraints 0
_refine_ls_restrained_S_all 1.000
_refine_ls_R_factor_all 0.1809
_refine_ls_R_factor_gt 0.0759
_refine_ls_shift/su_max 0.000
_refine_ls_shift/su_mean 0.000
_refine_ls_structure_factor_coef Fsqd
_refine_ls_weighting_details 'calc w=1/[\s^2^(Fo^2^)+(0.0651P)^2^+0.0000P] where P=(Fo^2^+2Fc^2^)/3'
_refine_ls_weighting_scheme calc
_refine_ls_wR_factor_gt 0.1553
_refine_ls_wR_factor_ref 0.2012
_reflns_number_gt 1778
_reflns_number_total 3952
_reflns_threshold_expression >2sigma(I)
_cod_data_source_file ol7b01486_si_002.cif
_cod_data_source_block xb7676
_cod_depositor_comments
;
The following automatic conversions were performed:

'_symmetry_cell_setting' value 'Monoclinic' changed to 'monoclinic'
according to
/home/data/users/saulius/crontab/automatic-downloads/rss-feeds/ACS/lib/dictionaries/cif_core.dic
dictionary named 'cif_core.dic' version 2.4.2 from 2011-04-26.

Automatic conversion script
Id: cif_fix_values 4973 2017-02-22 13:04:09Z antanas 

 Adding full bibliography for 1546285.cif.
;
_cod_original_cell_volume 2219.3(17)
_cod_original_sg_symbol_H-M P2(1)/c
_cod_database_code 1546285

loop_
_symmetry_equiv_pos_as_xyz
'x, y, z'
'-x, y+1/2, -z+1/2'
'-x, -y, -z'
'x, -y-1/2, z-1/2'

loop_
_atom_site_label
_atom_site_type_symbol
_atom_site_fract_x
_atom_site_fract_y
_atom_site_fract_z
_atom_site_U_iso_or_equiv
_atom_site_adp_type
_atom_site_occupancy
_atom_site_symmetry_multiplicity
_atom_site_calc_flag
_atom_site_refinement_flags
S1 S 0.24408(13) 0.20941(8) 0.38536(14) 0.0541(5) Uani 1 1 d .
N1 N 0.2811(4) 0.1395(2) 0.4745(4) 0.0458(11) Uani 1 1 d .
O1 O 0.3214(3) 0.2712(2) 0.4234(4) 0.0690(12) Uani 1 1 d .
O2 O 0.2423(3) 0.1812(2) 0.2665(3) 0.0626(11) Uani 1 1 d .
O3 O 0.5324(3) -0.0204(2) 0.7115(3) 0.0545(10) Uani 1 1 d .
O4 O 0.3576(3) -0.02961(19) 0.7924(3) 0.0574(11) Uani 1 1 d .
O5 O -0.0533(4) -0.0370(3) 0.8691(5) 0.1062(18) Uani 1 1 d .
O6 O -0.1898(3) 0.0552(2) 0.8075(3) 0.0625(11) Uani 1 1 d .
C1 C -0.2605(6) 0.2864(4) 0.4761(6) 0.089(2) Uani 1 1 d .
H1A H -0.3125 0.2899 0.4020 0.134 Uiso 1 1 calc R
H1B H -0.2592 0.3338 0.5175 0.134 Uiso 1 1 calc R
H1C H -0.2894 0.2478 0.5254 0.134 Uiso 1 1 calc R
C2 C -0.1357(5) 0.2669(3) 0.4504(5) 0.0590(16) Uani 1 1 d .
C3 C -0.1124(5) 0.2107(3) 0.3711(5) 0.0661(17) Uani 1 1 d .
H3 H -0.1762 0.1835 0.3318 0.079 Uiso 1 1 calc R
C4 C 0.0026(5) 0.1937(3) 0.3486(5) 0.0591(16) Uani 1 1 d .
H4 H 0.0164 0.1550 0.2961 0.071 Uiso 1 1 calc R
C5 C 0.0972(5) 0.2350(3) 0.4050(5) 0.0471(14) Uani 1 1 d .
C6 C 0.0761(5) 0.2919(3) 0.4824(5) 0.0582(15) Uani 1 1 d .
H6 H 0.1397 0.3196 0.5208 0.070 Uiso 1 1 calc R
C7 C -0.0399(6) 0.3079(3) 0.5030(5) 0.0618(17) Uani 1 1 d .
H7 H -0.0536 0.3475 0.5540 0.074 Uiso 1 1 calc R
C8 C 0.2271(5) 0.0649(3) 0.4435(5) 0.0533(15) Uani 1 1 d .
H8A H 0.2542 0.0449 0.3709 0.064 Uiso 1 1 calc R
H8B H 0.1401 0.0675 0.4333 0.064 Uiso 1 1 calc R
C9 C 0.2727(5) 0.0185(3) 0.5514(5) 0.0464(14) Uani 1 1 d .
H9A H 0.3530 0.0001 0.5445 0.056 Uiso 1 1 calc R
H9B H 0.2205 -0.0242 0.5596 0.056 Uiso 1 1 calc R
C10 C 0.2733(4) 0.0710(3) 0.6586(4) 0.0418(13) Uani 1 1 d .
C11 C 0.3070(4) 0.1490(3) 0.6062(5) 0.0450(13) Uani 1 1 d .
H11 H 0.2535 0.1877 0.6324 0.054 Uiso 1 1 calc R
C12 C 0.4368(5) 0.1735(3) 0.6407(5) 0.0534(15) Uani 1 1 d .
H12A H 0.4575 0.2118 0.5850 0.064 Uiso 1 1 calc R
H12B H 0.4449 0.1955 0.7204 0.064 Uiso 1 1 calc R
C13 C 0.5224(4) 0.1077(3) 0.6388(5) 0.0550(15) Uani 1 1 d .
H13A H 0.6048 0.1254 0.6498 0.066 Uiso 1 1 calc R
H13B H 0.5087 0.0817 0.5624 0.066 Uiso 1 1 calc R
C14 C 0.5000(4) 0.0549(3) 0.7402(5) 0.0510(14) Uani 1 1 d .
H14 H 0.5485 0.0709 0.8142 0.061 Uiso 1 1 calc R
C15 C 0.3685(4) 0.0487(3) 0.7626(5) 0.0473(14) Uani 1 1 d .
H15 H 0.3564 0.0791 0.8332 0.057 Uiso 1 1 calc R
C16 C 0.4665(4) -0.0691(3) 0.7799(5) 0.0500(14) Uani 1 1 d .
C17 C 0.5313(5) -0.0851(3) 0.9016(5) 0.0698(18) Uani 1 1 d .
H17A H 0.5578 -0.0386 0.9397 0.105 Uiso 1 1 calc R
H17B H 0.5994 -0.1166 0.8937 0.105 Uiso 1 1 calc R
H17C H 0.4781 -0.1104 0.9496 0.105 Uiso 1 1 calc R
C18 C 0.4389(5) -0.1399(3) 0.7085(6) 0.0697(18) Uani 1 1 d .
H18A H 0.3954 -0.1741 0.7536 0.105 Uiso 1 1 calc R
H18B H 0.5125 -0.1631 0.6919 0.105 Uiso 1 1 calc R
H18C H 0.3912 -0.1278 0.6342 0.105 Uiso 1 1 calc R
C19 C 0.1472(4) 0.0722(3) 0.6986(5) 0.0454(13) Uani 1 1 d .
C20 C 0.0626(5) 0.1257(3) 0.6621(5) 0.0607(17) Uani 1 1 d .
H20 H 0.0848 0.1651 0.6146 0.073 Uiso 1 1 calc R
C21 C -0.0540(5) 0.1249(3) 0.6917(5) 0.0655(17) Uani 1 1 d .
H21 H -0.1097 0.1613 0.6629 0.079 Uiso 1 1 calc R
C22 C -0.0829(4) 0.0690(3) 0.7637(5) 0.0469(14) Uani 1 1 d .
C23 C -0.0009(5) 0.0150(3) 0.7997(5) 0.0541(15) Uani 1 1 d .
C24 C 0.1128(5) 0.0141(3) 0.7707(5) 0.0601(16) Uani 1 1 d .
H24 H 0.1661 -0.0239 0.7980 0.072 Uiso 1 1 calc R
C25 C -0.1699(5) -0.0097(3) 0.8803(6) 0.0722(19) Uani 1 1 d .
H25A H -0.1767 0.0028 0.9634 0.087 Uiso 1 1 calc R
H25B H -0.2292 -0.0479 0.8548 0.087 Uiso 1 1 calc R

loop_
_atom_site_aniso_label
_atom_site_aniso_U_11
_atom_site_aniso_U_22
_atom_site_aniso_U_33
_atom_site_aniso_U_23
_atom_site_aniso_U_13
_atom_site_aniso_U_12
S1 0.0424(9) 0.0585(10) 0.0602(11) 0.0115(8) 0.0013(7) 0.0020(7)
N1 0.041(3) 0.046(3) 0.050(3) 0.001(2) 0.003(2) 0.001(2)
O1 0.048(3) 0.058(3) 0.098(3) 0.016(2) -0.003(2) -0.0166(19)
O2 0.060(3) 0.079(3) 0.049(3) 0.007(2) 0.0070(19) 0.011(2)
O3 0.036(2) 0.055(2) 0.075(3) 0.0103(19) 0.0138(18) 0.0051(18)
O4 0.030(2) 0.057(2) 0.086(3) 0.024(2) 0.0107(18) 0.0087(18)
O5 0.044(3) 0.100(4) 0.181(5) 0.068(3) 0.039(3) 0.017(3)
O6 0.032(2) 0.068(3) 0.088(3) 0.009(2) 0.0082(19) -0.0006(19)
C1 0.066(5) 0.085(5) 0.119(6) -0.004(4) 0.020(4) 0.012(4)
C2 0.048(4) 0.059(4) 0.069(5) 0.001(3) 0.001(3) 0.004(3)
C3 0.050(4) 0.069(4) 0.077(5) -0.012(4) -0.005(3) -0.003(3)
C4 0.060(4) 0.054(4) 0.062(4) -0.010(3) -0.002(3) 0.007(3)
C5 0.047(4) 0.040(3) 0.051(4) 0.001(3) -0.006(3) -0.001(3)
C6 0.055(4) 0.049(4) 0.066(4) 0.004(3) -0.008(3) 0.000(3)
C7 0.067(5) 0.046(4) 0.071(5) -0.003(3) 0.004(3) 0.004(3)
C8 0.044(3) 0.057(4) 0.057(4) -0.008(3) -0.002(3) 0.001(3)
C9 0.037(3) 0.045(3) 0.056(4) 0.000(3) 0.001(3) -0.001(2)
C10 0.036(3) 0.045(3) 0.043(3) -0.001(3) 0.000(2) 0.005(2)
C11 0.040(3) 0.043(3) 0.052(4) -0.002(3) 0.007(3) 0.004(2)
C12 0.039(3) 0.053(3) 0.066(4) 0.004(3) -0.003(3) -0.005(3)
C13 0.027(3) 0.062(4) 0.075(5) 0.001(3) 0.004(3) -0.004(3)
C14 0.030(3) 0.062(4) 0.059(4) 0.002(3) 0.001(2) 0.005(3)
C15 0.033(3) 0.057(4) 0.051(4) 0.006(3) -0.001(2) 0.000(3)
C16 0.027(3) 0.057(4) 0.066(4) 0.013(3) 0.007(3) 0.006(3)
C17 0.042(4) 0.077(4) 0.089(5) 0.019(4) 0.001(3) 0.008(3)
C18 0.050(4) 0.057(4) 0.101(5) 0.005(4) 0.006(3) 0.006(3)
C19 0.031(3) 0.049(3) 0.055(4) -0.001(3) -0.001(2) 0.002(3)
C20 0.047(4) 0.061(4) 0.075(5) 0.030(3) 0.012(3) 0.012(3)
C21 0.043(4) 0.069(4) 0.085(5) 0.023(4) 0.006(3) 0.022(3)
C22 0.026(3) 0.060(4) 0.054(4) -0.013(3) 0.003(2) 0.000(3)
C23 0.029(3) 0.054(4) 0.078(5) 0.013(3) 0.004(3) -0.005(3)
C24 0.036(4) 0.057(4) 0.085(5) 0.017(3) -0.001(3) 0.009(3)
C25 0.041(4) 0.082(5) 0.096(5) 0.014(4) 0.021(3) 0.001(3)

loop_
_atom_type_symbol
_atom_type_description
_atom_type_scat_dispersion_real
_atom_type_scat_dispersion_imag
_atom_type_scat_source
C C 0.0033 0.0016 'International Tables Vol C Tables 4.2.6.8 and 6.1.1.4'
H H 0.0000 0.0000 'International Tables Vol C Tables 4.2.6.8 and 6.1.1.4'
N N 0.0061 0.0033 'International Tables Vol C Tables 4.2.6.8 and 6.1.1.4'
O O 0.0106 0.0060 'International Tables Vol C Tables 4.2.6.8 and 6.1.1.4'
S S 0.1246 0.1234 'International Tables Vol C Tables 4.2.6.8 and 6.1.1.4'

loop_
_geom_angle_atom_site_label_1
_geom_angle_atom_site_label_2
_geom_angle_atom_site_label_3
_geom_angle
O2 S1 O1 119.4(2)
O2 S1 N1 106.4(2)
O1 S1 N1 107.5(2)
O2 S1 C5 107.5(2)
O1 S1 C5 108.1(3)
N1 S1 C5 107.4(2)
C8 N1 C11 111.3(4)
C8 N1 S1 118.3(4)
C11 N1 S1 122.3(3)
C16 O3 C14 106.5(4)
C16 O4 C15 110.7(4)
C23 O5 C25 106.3(4)
C22 O6 C25 105.5(4)
C2 C1 H1A 109.5
C2 C1 H1B 109.5
H1A C1 H1B 109.5
C2 C1 H1C 109.5
H1A C1 H1C 109.5
H1B C1 H1C 109.5
C7 C2 C3 117.5(6)
C7 C2 C1 119.7(6)
C3 C2 C1 122.7(6)
C4 C3 C2 121.9(6)
C4 C3 H3 119.1
C2 C3 H3 119.1
C3 C4 C5 119.1(5)
C3 C4 H4 120.4
C5 C4 H4 120.4
C6 C5 C4 120.1(5)
C6 C5 S1 120.5(4)
C4 C5 S1 119.3(4)
C5 C6 C7 119.7(5)
C5 C6 H6 120.1
C7 C6 H6 120.1
C2 C7 C6 121.7(6)
C2 C7 H7 119.1
C6 C7 H7 119.1
N1 C8 C9 102.1(4)
N1 C8 H8A 111.3
C9 C8 H8A 111.3
N1 C8 H8B 111.3
C9 C8 H8B 111.3
H8A C8 H8B 109.2
C8 C9 C10 105.6(4)
C8 C9 H9A 110.6
C10 C9 H9A 110.6
C8 C9 H9B 110.6
C10 C9 H9B 110.6
H9A C9 H9B 108.7
C9 C10 C19 108.7(4)
C9 C10 C15 112.3(4)
C19 C10 C15 111.3(4)
C9 C10 C11 103.0(4)
C19 C10 C11 111.7(4)
C15 C10 C11 109.6(4)
N1 C11 C12 110.7(4)
N1 C11 C10 104.2(4)
C12 C11 C10 115.0(4)
N1 C11 H11 108.9
C12 C11 H11 108.9
C10 C11 H11 108.9
C13 C12 C11 111.4(4)
C13 C12 H12A 109.4
C11 C12 H12A 109.4
C13 C12 H12B 109.4
C11 C12 H12B 109.4
H12A C12 H12B 108.0
C12 C13 C14 107.7(4)
C12 C13 H13A 110.2
C14 C13 H13A 110.2
C12 C13 H13B 110.2
C14 C13 H13B 110.2
H13A C13 H13B 108.5
O3 C14 C13 109.9(4)
O3 C14 C15 104.2(4)
C13 C14 C15 114.6(4)
O3 C14 H14 109.3
C13 C14 H14 109.3
C15 C14 H14 109.3
O4 C15 C14 102.5(4)
O4 C15 C10 110.8(4)
C14 C15 C10 117.0(4)
O4 C15 H15 108.7
C14 C15 H15 108.7
C10 C15 H15 108.7
O3 C16 O4 105.1(4)
O3 C16 C17 112.4(4)
O4 C16 C17 109.4(4)
O3 C16 C18 108.0(4)
O4 C16 C18 109.7(4)
C17 C16 C18 112.0(5)
C16 C17 H17A 109.5
C16 C17 H17B 109.5
H17A C17 H17B 109.5
C16 C17 H17C 109.5
H17A C17 H17C 109.5
H17B C17 H17C 109.5
C16 C18 H18A 109.5
C16 C18 H18B 109.5
H18A C18 H18B 109.5
C16 C18 H18C 109.5
H18A C18 H18C 109.5
H18B C18 H18C 109.5
C20 C19 C24 117.2(5)
C20 C19 C10 123.5(5)
C24 C19 C10 119.3(4)
C19 C20 C21 124.1(5)
C19 C20 H20 118.0
C21 C20 H20 118.0
C22 C21 C20 116.9(5)
C22 C21 H21 121.5
C20 C21 H21 121.5
C21 C22 C23 119.9(5)
C21 C22 O6 129.1(5)
C23 C22 O6 111.0(5)
C24 C23 C22 124.2(5)
C24 C23 O5 127.1(5)
C22 C23 O5 108.7(5)
C23 C24 C19 117.7(5)
C23 C24 H24 121.1
C19 C24 H24 121.1
O5 C25 O6 108.2(4)
O5 C25 H25A 110.1
O6 C25 H25A 110.1
O5 C25 H25B 110.1
O6 C25 H25B 110.1
H25A C25 H25B 108.4

loop_
_geom_bond_atom_site_label_1
_geom_bond_atom_site_label_2
_geom_bond_distance
S1 O2 1.422(4)
S1 O1 1.432(4)
S1 N1 1.617(4)
S1 C5 1.749(5)
N1 C8 1.480(6)
N1 C11 1.482(6)
O3 C16 1.420(5)
O3 C14 1.432(5)
O4 C16 1.430(5)
O4 C15 1.439(6)
O5 C23 1.382(6)
O5 C25 1.415(6)
O6 C22 1.371(6)
O6 C25 1.415(6)
C1 C2 1.503(7)
C1 H1A 0.9600
C1 H1B 0.9600
C1 H1C 0.9600
C2 C7 1.373(8)
C2 C3 1.383(7)
C3 C4 1.377(7)
C3 H3 0.9300
C4 C5 1.380(7)
C4 H4 0.9300
C5 C6 1.370(7)
C6 C7 1.378(7)
C6 H6 0.9300
C7 H7 0.9300
C8 C9 1.503(7)
C8 H8A 0.9700
C8 H8B 0.9700
C9 C10 1.520(6)
C9 H9A 0.9700
C9 H9B 0.9700
C10 C19 1.535(6)
C10 C15 1.538(7)
C10 C11 1.567(6)
C11 C12 1.525(7)
C11 H11 0.9800
C12 C13 1.515(7)
C12 H12A 0.9700
C12 H12B 0.9700
C13 C14 1.518(6)
C13 H13A 0.9700
C13 H13B 0.9700
C14 C15 1.530(6)
C14 H14 0.9800
C15 H15 0.9800
C16 C17 1.496(7)
C16 C18 1.504(7)
C17 H17A 0.9600
C17 H17B 0.9600
C17 H17C 0.9600
C18 H18A 0.9600
C18 H18B 0.9600
C18 H18C 0.9600
C19 C20 1.372(7)
C19 C24 1.392(7)
C20 C21 1.388(7)
C20 H20 0.9300
C21 C22 1.343(7)
C21 H21 0.9300
C22 C23 1.357(7)
C23 C24 1.353(7)
C24 H24 0.9300
C25 H25A 0.9700
C25 H25B 0.9700

loop_
_geom_torsion_atom_site_label_1
_geom_torsion_atom_site_label_2
_geom_torsion_atom_site_label_3
_geom_torsion_atom_site_label_4
_geom_torsion
O2 S1 N1 C8 -41.9(4)
O1 S1 N1 C8 -170.9(4)
C5 S1 N1 C8 73.0(4)
O2 S1 N1 C11 172.3(3)
O1 S1 N1 C11 43.3(4)
C5 S1 N1 C11 -72.8(4)
C7 C2 C3 C4 2.6(9)
C1 C2 C3 C4 180.0(5)
C2 C3 C4 C5 -1.3(9)
C3 C4 C5 C6 0.1(8)
C3 C4 C5 S1 175.4(4)
O2 S1 C5 C6 -150.7(4)
O1 S1 C5 C6 -20.6(5)
N1 S1 C5 C6 95.2(5)
O2 S1 C5 C4 34.0(5)
O1 S1 C5 C4 164.1(4)
N1 S1 C5 C4 -80.1(5)
C4 C5 C6 C7 -0.3(8)
S1 C5 C6 C7 -175.6(4)
C3 C2 C7 C6 -2.8(9)
C1 C2 C7 C6 179.7(5)
C5 C6 C7 C2 1.7(8)
C11 N1 C8 C9 -25.1(5)
S1 N1 C8 C9 -174.5(3)
N1 C8 C9 C10 36.8(5)
C8 C9 C10 C19 83.9(5)
C8 C9 C10 C15 -152.5(4)
C8 C9 C10 C11 -34.7(5)
C8 N1 C11 C12 128.2(4)
S1 N1 C11 C12 -83.9(5)
C8 N1 C11 C10 4.0(5)
S1 N1 C11 C10 151.9(3)
C9 C10 C11 N1 18.6(5)
C19 C10 C11 N1 -97.9(4)
C15 C10 C11 N1 138.3(4)
C9 C10 C11 C12 -102.8(5)
C19 C10 C11 C12 140.7(4)
C15 C10 C11 C12 16.9(6)
N1 C11 C12 C13 -78.0(5)
C10 C11 C12 C13 39.8(6)
C11 C12 C13 C14 -67.8(6)
C16 O3 C14 C13 -156.5(4)
C16 O3 C14 C15 -33.3(5)
C12 C13 C14 O3 153.0(4)
C12 C13 C14 C15 36.1(6)
C16 O4 C15 C14 -4.5(5)
C16 O4 C15 C10 121.1(4)
O3 C14 C15 O4 22.7(5)
C13 C14 C15 O4 142.8(4)
O3 C14 C15 C10 -98.7(5)
C13 C14 C15 C10 21.4(7)
C9 C10 C15 O4 -51.6(5)
C19 C10 C15 O4 70.5(5)
C11 C10 C15 O4 -165.4(4)
C9 C10 C15 C14 65.3(6)
C19 C10 C15 C14 -172.5(4)
C11 C10 C15 C14 -48.5(6)
C14 O3 C16 O4 30.6(5)
C14 O3 C16 C17 -88.3(5)
C14 O3 C16 C18 147.7(4)
C15 O4 C16 O3 -15.6(5)
C15 O4 C16 C17 105.3(5)
C15 O4 C16 C18 -131.5(5)
C9 C10 C19 C20 -95.4(6)
C15 C10 C19 C20 140.4(5)
C11 C10 C19 C20 17.5(7)
C9 C10 C19 C24 81.2(6)
C15 C10 C19 C24 -43.1(6)
C11 C10 C19 C24 -165.9(5)
C24 C19 C20 C21 -0.7(9)
C10 C19 C20 C21 175.9(5)
C19 C20 C21 C22 2.2(9)
C20 C21 C22 C23 -2.8(9)
C20 C21 C22 O6 179.3(5)
C25 O6 C22 C21 -178.9(6)
C25 O6 C22 C23 3.1(6)
C21 C22 C23 C24 2.1(9)
O6 C22 C23 C24 -179.7(5)
C21 C22 C23 O5 -177.9(5)
O6 C22 C23 O5 0.3(7)
C25 O5 C23 C24 176.4(6)
C25 O5 C23 C22 -3.6(7)
C22 C23 C24 C19 -0.4(9)
O5 C23 C24 C19 179.5(6)
C20 C19 C24 C23 -0.2(8)
C10 C19 C24 C23 -177.0(5)
C23 O5 C25 O6 5.5(7)
C22 O6 C25 O5 -5.3(6)
